data_7022725
loop_
_publ_author_name
'Kameo, Hajime'
'Ishii, Sho'
'Nakazawa, Hiroshi'

_publ_section_title
;
 Si-C bond cleavage by hydride complexes of rhodium and iridium:
 comparison of Si-C(sp(2)) and Si-C(sp(3)) activation.
;
_journal_issue 13
_journal_name_full 'Dalton transactions (Cambridge, England : 2003)'
_journal_page_first 4663
_journal_page_last 4669
_journal_paper_doi 10.1039/c3dt32896a
_journal_volume 42
_journal_year 2013
_chemical_formula_moiety 'C62 H49.50 Ir O1.50 P3 Si '
_chemical_formula_sum 'C62 H49.5 Ir O1.5 P3 Si'
_chemical_formula_weight 1131.80
_space_group_IT_number 14
_symmetry_cell_setting monoclinic
_symmetry_Int_Tables_number 14
_symmetry_space_group_name_Hall '-P 2yn'
_symmetry_space_group_name_H-M 'P 1 21/n 1'
_cell_angle_alpha 90.0000
_cell_angle_beta 104.258(2)
_cell_angle_gamma 90.0000
_cell_formula_units_Z 4
_cell_length_a 12.039(2)
_cell_length_b 20.100(4)
_cell_length_c 21.779(5)
_cell_measurement_reflns_used 14405
_cell_measurement_temperature 200.1
_cell_measurement_theta_max 27.5
_cell_measurement_theta_min 4.0
_cell_volume 5107.8(18)
_computing_cell_refinement CrystalClear
_computing_data_collection CrystalClear
_computing_data_reduction CrystalStructure
_computing_molecular_graphics Ortep-3(Farrugia,1997)
_computing_publication_material 'CrystalStructure 3.8'
_computing_structure_refinement CRYSTALS
_computing_structure_solution SIR97
_diffrn_ambient_temperature 200.1
_diffrn_detector_area_resol_mean 7.31
_diffrn_measured_fraction_theta_full 0.994
_diffrn_measured_fraction_theta_max 0.994
_diffrn_measurement_device_type 'Rigaku Mercury'
_diffrn_measurement_method '\w or \f'
_diffrn_radiation_type 'Mo K\a'
_diffrn_radiation_wavelength 0.71070
_diffrn_reflns_av_R_equivalents 0.049
_diffrn_reflns_limit_h_max 10
_diffrn_reflns_limit_h_min -15
_diffrn_reflns_limit_k_max 26
_diffrn_reflns_limit_k_min -19
_diffrn_reflns_limit_l_max 28
_diffrn_reflns_limit_l_min -28
_diffrn_reflns_number 40576
_diffrn_reflns_theta_full 27.48
_diffrn_reflns_theta_max 27.48
_exptl_absorpt_coefficient_mu 2.782
_exptl_absorpt_correction_T_max 0.800
_exptl_absorpt_correction_T_min 0.606
_exptl_absorpt_correction_type multi-scan
_exptl_absorpt_process_details 'Jacobson, R. (1998) Private communication'
_exptl_crystal_colour colorless
_exptl_crystal_density_diffrn 1.472
_exptl_crystal_density_method 'not measured'
_exptl_crystal_description prism
_exptl_crystal_F_000 2278.00
_exptl_crystal_size_max 0.20
_exptl_crystal_size_mid 0.08
_exptl_crystal_size_min 0.08
_refine_diff_density_max 1.96
_refine_diff_density_min -1.63
_refine_ls_extinction_method none
_refine_ls_goodness_of_fit_ref 1.013
_refine_ls_hydrogen_treatment refall
_refine_ls_number_parameters 683
_refine_ls_number_reflns 11649
_refine_ls_number_restraints 0
_refine_ls_R_factor_gt 0.0417
_refine_ls_shift/su_max 0.0013
_refine_ls_structure_factor_coef Fsqd
_refine_ls_weighting_details 'w = 1/[0.0004Fo^2^ + 1.0000\s(Fo^2^)]/(4Fo^2^)'
_refine_ls_weighting_scheme calc
_refine_ls_wR_factor_ref 0.0940
_reflns_number_gt 9581
_reflns_number_total 11649
_reflns_threshold_expression F^2^>2.0\s(F^2^)
_cod_data_source_file c3dt32896a.txt
_cod_data_source_block 6a
_cod_original_formula_sum 'C62 H49.50 Ir O1.50 P3 Si '
_cod_database_code 7022725

loop_
_symmetry_equiv_pos_site_id
_symmetry_equiv_pos_as_xyz
1 +X,+Y,+Z
2 1/2-X,1/2+Y,1/2-Z
3 -X,-Y,-Z
4 1/2+X,1/2-Y,1/2+Z

loop_
_atom_site_label
_atom_site_type_symbol
_atom_site_fract_x
_atom_site_fract_y
_atom_site_fract_z
_atom_site_U_iso_or_equiv
_atom_site_adp_type
_atom_site_occupancy
_atom_site_symmetry_multiplicity
_atom_site_calc_flag
_atom_site_refinement_flags
Ir(1) Ir 0.872100(10) 0.100930(10) 0.767820(10) 0.01804(4) Uani 1.00 1 d .
P(1) P 0.71907(9) 0.12214(6) 0.68145(5) 0.0207(2) Uani 1.00 1 d .
P(2) P 0.96445(9) 0.20191(6) 0.79671(5) 0.0216(2) Uani 1.00 1 d .
P(3) P 1.00688(9) 0.05022(6) 0.72002(6) 0.0255(3) Uani 1.00 1 d .
Si(1) Si 0.74370(10) 0.14920(7) 0.82302(6) 0.0273(3) Uani 1.00 1 d .
O(1) O 0.8511(5) -0.0156(3) 0.8510(2) 0.096(2) Uani 1.00 1 d .
O(2) O 0.9688(9) 0.0030(10) 0.0109(5) 0.109(5) Uani 0.50 1 d P
C(1) C 0.8610(6) 0.0313(3) 0.8174(3) 0.066(2) Uani 1.00 1 d .
C(2) C 0.6554(3) 0.0959(2) 0.8638(2) 0.0321(12) Uani 1.00 1 d .
C(3) C 0.6998(4) 0.0697(3) 0.9243(2) 0.0475(17) Uani 1.00 1 d .
C(4) C 0.6347(5) 0.0273(3) 0.9525(2) 0.0527(18) Uani 1.00 1 d .
C(5) C 0.5250(4) 0.0098(2) 0.9194(2) 0.0465(17) Uani 1.00 1 d .
C(6) C 0.4801(4) 0.0340(2) 0.8597(3) 0.0435(16) Uani 1.00 1 d .
C(7) C 0.5432(4) 0.0766(2) 0.8324(2) 0.0373(14) Uani 1.00 1 d .
C(8) C 0.6394(3) 0.2029(2) 0.7638(2) 0.0275(12) Uani 1.00 1 d .
C(9) C 0.5758(3) 0.2551(2) 0.7801(2) 0.0345(13) Uani 1.00 1 d .
C(10) C 0.5110(4) 0.2971(2) 0.7348(2) 0.0408(15) Uani 1.00 1 d .
C(11) C 0.5041(4) 0.2854(2) 0.6714(2) 0.0423(15) Uani 1.00 1 d .
C(12) C 0.5643(3) 0.2332(2) 0.6529(2) 0.0320(12) Uani 1.00 1 d .
C(13) C 0.6340(3) 0.1927(2) 0.6984(2) 0.0251(11) Uani 1.00 1 d .
C(14) C 0.7414(3) 0.1407(2) 0.6029(2) 0.0259(11) Uani 1.00 1 d .
C(15) C 0.7668(3) 0.2050(2) 0.5873(2) 0.0328(13) Uani 1.00 1 d .
C(16) C 0.7953(4) 0.2173(3) 0.5301(2) 0.0429(15) Uani 1.00 1 d .
C(17) C 0.8003(4) 0.1655(3) 0.4889(2) 0.0474(17) Uani 1.00 1 d .
C(18) C 0.7775(4) 0.1020(3) 0.5047(2) 0.0418(15) Uani 1.00 1 d .
C(19) C 0.7461(4) 0.0889(2) 0.5610(2) 0.0340(13) Uani 1.00 1 d .
C(20) C 0.6032(3) 0.0591(2) 0.6613(2) 0.0248(11) Uani 1.00 1 d .
C(21) C 0.5130(4) 0.0673(3) 0.6076(2) 0.0471(16) Uani 1.00 1 d .
C(22) C 0.4218(4) 0.0242(3) 0.5951(3) 0.0598(18) Uani 1.00 1 d .
C(23) C 0.4183(4) -0.0288(3) 0.6349(2) 0.0486(16) Uani 1.00 1 d .
C(24) C 0.5066(4) -0.0373(2) 0.6883(2) 0.0390(14) Uani 1.00 1 d .
C(25) C 0.5987(3) 0.0069(2) 0.7012(2) 0.0270(11) Uani 1.00 1 d .
C(26) C 0.8301(3) 0.2091(2) 0.8836(2) 0.0273(12) Uani 1.00 1 d .
C(27) C 0.8047(4) 0.2318(2) 0.9393(2) 0.0357(14) Uani 1.00 1 d .
C(28) C 0.8738(4) 0.2787(2) 0.9782(2) 0.0389(14) Uani 1.00 1 d .
C(29) C 0.9681(4) 0.3045(2) 0.9615(2) 0.0406(14) Uani 1.00 1 d .
C(30) C 0.9958(4) 0.2828(2) 0.9064(2) 0.0344(13) Uani 1.00 1 d .
C(31) C 0.9279(3) 0.2349(2) 0.8682(2) 0.0243(11) Uani 1.00 1 d .
C(32) C 1.1224(3) 0.2033(2) 0.8246(2) 0.0303(12) Uani 1.00 1 d .
C(33) C 1.1928(4) 0.2535(3) 0.8136(2) 0.0431(15) Uani 1.00 1 d .
C(34) C 1.3086(4) 0.2516(3) 0.8388(3) 0.0546(19) Uani 1.00 1 d .
C(35) C 1.3569(4) 0.2011(4) 0.8762(3) 0.062(2) Uani 1.00 1 d .
C(36) C 1.2890(4) 0.1507(3) 0.8901(3) 0.0549(18) Uani 1.00 1 d .
C(37) C 1.1717(4) 0.1515(2) 0.8636(2) 0.0401(15) Uani 1.00 1 d .
C(38) C 0.9298(3) 0.2729(2) 0.7430(2) 0.0290(12) Uani 1.00 1 d .
C(39) C 0.8374(4) 0.3141(2) 0.7465(2) 0.0327(12) Uani 1.00 1 d .
C(40) C 0.7977(4) 0.3631(2) 0.7013(2) 0.0452(16) Uani 1.00 1 d .
C(41) C 0.8526(5) 0.3746(3) 0.6545(2) 0.0502(17) Uani 1.00 1 d .
C(42) C 0.9451(5) 0.3349(3) 0.6506(2) 0.0485(17) Uani 1.00 1 d .
C(43) C 0.9820(4) 0.2841(2) 0.6935(2) 0.0361(14) Uani 1.00 1 d .
C(44) C 0.9476(3) -0.0087(2) 0.6552(2) 0.0302(12) Uani 1.00 1 d .
C(45) C 0.8564(3) -0.0487(2) 0.6611(2) 0.0320(13) Uani 1.00 1 d .
C(46) C 0.8094(4) -0.0950(2) 0.6154(2) 0.0433(15) Uani 1.00 1 d .
C(47) C 0.8543(5) -0.1029(3) 0.5629(2) 0.0525(18) Uani 1.00 1 d .
C(48) C 0.9465(5) -0.0647(3) 0.5569(3) 0.0536(19) Uani 1.00 1 d .
C(49) C 0.9923(4) -0.0178(2) 0.6027(2) 0.0442(16) Uani 1.00 1 d .
C(50) C 1.0990(3) 0.1036(2) 0.6844(2) 0.0312(12) Uani 1.00 1 d .
C(51) C 1.0499(4) 0.1356(2) 0.6272(2) 0.0380(14) Uani 1.00 1 d .
C(52) C 1.1136(4) 0.1782(3) 0.5996(2) 0.0447(16) Uani 1.00 1 d .
C(53) C 1.2290(4) 0.1893(3) 0.6302(2) 0.0498(18) Uani 1.00 1 d .
C(54) C 1.2769(4) 0.1587(3) 0.6868(2) 0.0467(17) Uani 1.00 1 d .
C(55) C 1.2127(4) 0.1158(2) 0.7137(2) 0.0380(14) Uani 1.00 1 d .
C(56) C 1.1117(3) -0.0063(2) 0.7703(2) 0.0334(13) Uani 1.00 1 d .
C(57) C 1.1131(4) -0.0177(2) 0.8328(2) 0.0419(15) Uani 1.00 1 d .
C(58) C 1.1866(4) -0.0641(3) 0.8696(3) 0.0512(18) Uani 1.00 1 d .
C(59) C 1.2614(4) -0.0991(3) 0.8439(4) 0.061(2) Uani 1.00 1 d .
C(60) C 1.2627(4) -0.0877(2) 0.7815(4) 0.058(2) Uani 1.00 1 d .
C(61) C 1.1894(4) -0.0424(2) 0.7448(3) 0.0468(17) Uani 1.00 1 d .
C(62) C 0.9581(13) -0.0592(7) -0.0057(11) 0.097(7) Uani 0.50 1 d P
C(63) C 0.9334(17) -0.1102(7) -0.0169(7) 0.110(6) Uani 0.50 1 d P
H(1) H 0.6656 0.0106 0.9940 0.065 Uiso 1.00 1 c R
H(2) H 0.4806 -0.0192 0.9382 0.061 Uiso 1.00 1 c R
H(3) H 0.4052 0.0210 0.8373 0.054 Uiso 1.00 1 c R
H(4) H 0.5102 0.0940 0.7914 0.046 Uiso 1.00 1 c R
H(5) H 0.5764 0.2615 0.8234 0.042 Uiso 1.00 1 c R
H(6) H 0.4724 0.3341 0.7471 0.049 Uiso 1.00 1 c R
H(7) H 0.4575 0.3131 0.6401 0.049 Uiso 1.00 1 c R
H(8) H 0.5580 0.2248 0.6093 0.037 Uiso 1.00 1 c R
H(9) H 0.7647 0.2405 0.6158 0.039 Uiso 1.00 1 c R
H(10) H 0.8111 0.2615 0.5192 0.051 Uiso 1.00 1 c R
H(11) H 0.8194 0.1744 0.4499 0.056 Uiso 1.00 1 c R
H(12) H 0.7833 0.0666 0.4768 0.050 Uiso 1.00 1 c R
H(13) H 0.7278 0.0449 0.5710 0.040 Uiso 1.00 1 c R
H(14) H 0.5147 0.1034 0.5797 0.052 Uiso 1.00 1 c R
H(15) H 0.3613 0.0305 0.5583 0.064 Uiso 1.00 1 c R
H(16) H 0.3550 -0.0585 0.6260 0.054 Uiso 1.00 1 c R
H(17) H 0.5053 -0.0734 0.7163 0.045 Uiso 1.00 1 c R
H(18) H 0.6591 0.0011 0.7381 0.031 Uiso 1.00 1 c R
H(19) H 0.7393 0.2146 0.9510 0.044 Uiso 1.00 1 c R
H(20) H 0.8561 0.2928 1.0164 0.047 Uiso 1.00 1 c R
H(21) H 1.0140 0.3371 0.9876 0.047 Uiso 1.00 1 c R
H(22) H 1.0608 0.3004 0.8946 0.042 Uiso 1.00 1 c R
H(23) H 1.1591 0.2901 0.7882 0.053 Uiso 1.00 1 c R
H(24) H 1.3554 0.2862 0.8293 0.068 Uiso 1.00 1 c R
H(25) H 1.4375 0.2001 0.8933 0.074 Uiso 1.00 1 c R
H(26) H 1.3227 0.1154 0.9174 0.063 Uiso 1.00 1 c R
H(27) H 1.1242 0.1168 0.8724 0.048 Uiso 1.00 1 c R
H(28) H 0.8018 0.3087 0.7806 0.038 Uiso 1.00 1 c R
H(29) H 0.7318 0.3884 0.7028 0.051 Uiso 1.00 1 c R
H(30) H 0.8276 0.4095 0.6249 0.057 Uiso 1.00 1 c R
H(31) H 0.9836 0.3431 0.6182 0.059 Uiso 1.00 1 c R
H(32) H 1.0439 0.2566 0.6893 0.043 Uiso 1.00 1 c R
H(33) H 0.8257 -0.0438 0.6970 0.040 Uiso 1.00 1 c R
H(34) H 0.7464 -0.1215 0.6197 0.053 Uiso 1.00 1 c R
H(35) H 0.8213 -0.1343 0.5311 0.065 Uiso 1.00 1 c R
H(36) H 0.9789 -0.0711 0.5218 0.068 Uiso 1.00 1 c R
H(37) H 1.0545 0.0092 0.5978 0.056 Uiso 1.00 1 c R
H(38) H 0.9715 0.1280 0.6072 0.047 Uiso 1.00 1 c R
H(39) H 1.0797 0.1998 0.5607 0.056 Uiso 1.00 1 c R
H(40) H 1.2740 0.2181 0.6115 0.064 Uiso 1.00 1 c R
H(41) H 1.3546 0.1671 0.7077 0.058 Uiso 1.00 1 c R
H(42) H 1.2468 0.0939 0.7524 0.047 Uiso 1.00 1 c R
H(43) H 1.0622 0.0068 0.8513 0.049 Uiso 1.00 1 c R
H(44) H 1.1850 -0.0710 0.9125 0.060 Uiso 1.00 1 c R
H(45) H 1.3112 -0.1312 0.8684 0.069 Uiso 1.00 1 c R
H(46) H 1.3150 -0.1115 0.7635 0.069 Uiso 1.00 1 c R
H(47) H 1.1915 -0.0353 0.7020 0.057 Uiso 1.00 1 c R
H(48) H 1.0128 -0.0554 -0.0304 0.119 Uiso 0.50 1 c R
H(49) H 0.9957 -0.0723 0.0362 0.119 Uiso 0.50 1 c R
H(50) H 0.9171 -0.1348 0.0171 0.113 Uiso 0.50 1 c R
H(51) H 0.9960 -0.1301 -0.0294 0.113 Uiso 0.50 1 c R
H(52) H 0.8679 -0.1101 -0.0518 0.113 Uiso 0.50 1 c R

loop_
_atom_site_aniso_label
_atom_site_aniso_U_11
_atom_site_aniso_U_22
_atom_site_aniso_U_33
_atom_site_aniso_U_12
_atom_site_aniso_U_13
_atom_site_aniso_U_23
Ir(1) 0.01695(8) 0.02072(9) 0.01606(8) -0.00293(7) 0.00330(5) -0.00034(7)
P(1) 0.0203(5) 0.0224(5) 0.0181(5) -0.0040(4) 0.0020(4) 0.0010(4)
P(2) 0.0214(5) 0.0234(5) 0.0209(5) -0.0048(4) 0.0071(4) -0.0036(4)
P(3) 0.0213(5) 0.0276(6) 0.0291(6) -0.0021(4) 0.0089(4) -0.0072(5)
Si(1) 0.0226(5) 0.0376(7) 0.0225(6) -0.0031(5) 0.0075(4) -0.0022(5)
O(1) 0.109(4) 0.087(4) 0.088(4) -0.018(3) 0.017(3) 0.033(3)
O(2) 0.066(8) 0.210(15) 0.046(7) 0.048(10) 0.004(5) 0.015(9)
C(1) 0.080(4) 0.055(4) 0.061(4) -0.005(3) 0.012(3) 0.012(3)
C(2) 0.029(2) 0.040(2) 0.030(2) -0.006(2) 0.0129(19) -0.003(2)
C(3) 0.047(3) 0.069(4) 0.029(2) -0.009(2) 0.014(2) 0.007(2)
C(4) 0.063(3) 0.061(4) 0.040(3) -0.011(3) 0.023(2) 0.008(3)
C(5) 0.053(3) 0.040(3) 0.058(3) -0.010(2) 0.036(2) -0.004(2)
C(6) 0.033(2) 0.039(3) 0.062(3) -0.006(2) 0.019(2) -0.010(2)
C(7) 0.031(2) 0.039(2) 0.045(3) -0.003(2) 0.015(2) -0.005(2)
C(8) 0.019(2) 0.034(2) 0.030(2) -0.0023(18) 0.0059(17) -0.001(2)
C(9) 0.026(2) 0.037(2) 0.042(3) 0.001(2) 0.012(2) -0.005(2)
C(10) 0.030(2) 0.034(2) 0.059(3) 0.006(2) 0.013(2) -0.004(2)
C(11) 0.031(2) 0.032(2) 0.061(3) 0.008(2) 0.005(2) 0.013(2)
C(12) 0.029(2) 0.036(2) 0.029(2) 0.0032(19) 0.0018(19) 0.006(2)
C(13) 0.021(2) 0.026(2) 0.029(2) -0.0032(17) 0.0063(17) 0.0003(19)
C(14) 0.024(2) 0.031(2) 0.021(2) -0.0038(18) 0.0018(16) 0.0049(19)
C(15) 0.025(2) 0.039(2) 0.032(2) -0.005(2) 0.0031(18) 0.007(2)
C(16) 0.040(2) 0.048(3) 0.040(3) -0.009(2) 0.009(2) 0.017(2)
C(17) 0.048(3) 0.072(4) 0.021(2) -0.012(2) 0.006(2) 0.011(2)
C(18) 0.046(2) 0.056(3) 0.022(2) -0.008(2) 0.006(2) -0.004(2)
C(19) 0.038(2) 0.042(3) 0.021(2) -0.011(2) 0.0038(19) -0.001(2)
C(20) 0.024(2) 0.024(2) 0.024(2) -0.0032(17) 0.0019(17) -0.0001(18)
C(21) 0.041(2) 0.048(3) 0.040(3) -0.022(2) -0.013(2) 0.020(2)
C(22) 0.042(3) 0.066(4) 0.053(3) -0.027(2) -0.024(2) 0.024(3)
C(23) 0.034(2) 0.051(3) 0.049(3) -0.024(2) -0.011(2) 0.005(2)
C(24) 0.037(2) 0.028(2) 0.048(3) -0.009(2) 0.004(2) 0.013(2)
C(25) 0.025(2) 0.019(2) 0.035(2) -0.0020(17) 0.0032(18) 0.001(2)
C(26) 0.028(2) 0.029(2) 0.027(2) 0.0007(18) 0.0103(18) -0.0018(19)
C(27) 0.036(2) 0.041(3) 0.033(2) 0.000(2) 0.014(2) -0.004(2)
C(28) 0.041(2) 0.052(3) 0.023(2) 0.011(2) 0.008(2) -0.009(2)
C(29) 0.040(2) 0.047(3) 0.032(2) -0.001(2) 0.002(2) -0.018(2)
C(30) 0.034(2) 0.036(2) 0.034(2) -0.007(2) 0.010(2) -0.012(2)
C(31) 0.024(2) 0.027(2) 0.021(2) 0.0038(17) 0.0033(16) -0.0009(18)
C(32) 0.023(2) 0.037(2) 0.033(2) -0.0030(19) 0.0096(18) -0.011(2)
C(33) 0.032(2) 0.058(3) 0.041(3) -0.017(2) 0.013(2) -0.011(2)
C(34) 0.034(2) 0.079(4) 0.058(3) -0.018(3) 0.024(2) -0.030(3)
C(35) 0.023(2) 0.092(5) 0.070(4) -0.009(3) 0.012(2) -0.044(4)
C(36) 0.038(3) 0.063(4) 0.057(4) 0.015(2) -0.001(2) -0.018(3)
C(37) 0.027(2) 0.047(3) 0.046(3) 0.001(2) 0.007(2) -0.012(2)
C(38) 0.029(2) 0.030(2) 0.026(2) -0.0107(19) 0.0036(18) -0.003(2)
C(39) 0.038(2) 0.024(2) 0.032(2) -0.004(2) 0.002(2) 0.003(2)
C(40) 0.045(3) 0.031(3) 0.052(3) -0.007(2) -0.004(2) 0.007(2)
C(41) 0.055(3) 0.041(3) 0.047(3) -0.020(2) -0.001(2) 0.014(2)
C(42) 0.057(3) 0.059(3) 0.031(2) -0.033(3) 0.012(2) 0.006(2)
C(43) 0.040(2) 0.037(2) 0.031(2) -0.014(2) 0.008(2) 0.001(2)
C(44) 0.029(2) 0.028(2) 0.036(2) -0.0046(19) 0.0124(19) -0.009(2)
C(45) 0.032(2) 0.032(2) 0.035(2) -0.006(2) 0.014(2) -0.006(2)
C(46) 0.048(3) 0.040(3) 0.045(3) -0.019(2) 0.017(2) -0.011(2)
C(47) 0.066(3) 0.049(3) 0.048(3) -0.020(3) 0.024(2) -0.027(3)
C(48) 0.062(3) 0.057(4) 0.052(3) -0.021(3) 0.033(3) -0.028(3)
C(49) 0.046(3) 0.045(3) 0.050(3) -0.018(2) 0.028(2) -0.021(2)
C(50) 0.029(2) 0.035(2) 0.034(2) -0.007(2) 0.0183(19) -0.015(2)
C(51) 0.033(2) 0.043(3) 0.042(3) -0.010(2) 0.015(2) -0.007(2)
C(52) 0.047(3) 0.054(3) 0.040(3) -0.010(2) 0.023(2) -0.003(2)
C(53) 0.049(3) 0.058(3) 0.055(3) -0.024(2) 0.034(2) -0.013(3)
C(54) 0.034(2) 0.067(4) 0.044(3) -0.018(2) 0.019(2) -0.011(3)
C(55) 0.030(2) 0.048(3) 0.040(3) -0.012(2) 0.015(2) -0.012(2)
C(56) 0.024(2) 0.028(2) 0.046(3) -0.0009(18) 0.005(2) -0.007(2)
C(57) 0.028(2) 0.044(3) 0.050(3) 0.010(2) 0.001(2) 0.002(2)
C(58) 0.032(2) 0.049(3) 0.069(4) 0.005(2) 0.004(2) 0.013(3)
C(59) 0.030(2) 0.032(3) 0.109(6) 0.004(2) -0.002(3) 0.006(3)
C(60) 0.035(3) 0.036(3) 0.102(5) 0.009(2) 0.017(3) -0.016(3)
C(61) 0.035(2) 0.039(3) 0.067(4) 0.005(2) 0.015(2) -0.010(2)
C(62) 0.063(9) 0.037(8) 0.20(2) -0.008(7) 0.045(12) -0.019(11)
C(63) 0.159(17) 0.054(10) 0.069(11) -0.017(10) -0.061(11) 0.040(8)

loop_
_atom_type_symbol
_atom_type_description
_atom_type_scat_dispersion_real
_atom_type_scat_dispersion_imag
_atom_type_scat_source
C C 0.003 0.002
;
International Tables for Crystallography
(1992, Vol. C, Tables 4.2.6.8 and 6.1.1.4)
;
H H 0.000 0.000
;
International Tables for Crystallography
(1992, Vol. C, Table 6.1.1.4)
;
Ir Ir -1.444 7.990
;
International Tables for Crystallography
(1992, Vol. C, Tables 4.2.6.8 and 6.1.1.4)
;
O O 0.011 0.006
;
International Tables for Crystallography
(1992, Vol. C, Tables 4.2.6.8 and 6.1.1.4)
;
P P 0.102 0.094
;
International Tables for Crystallography
(1992, Vol. C, Tables 4.2.6.8 and 6.1.1.4)
;
Si Si 0.082 0.070
;
International Tables for Crystallography
(1992, Vol. C, Tables 4.2.6.8 and 6.1.1.4)
;

loop_
_geom_angle_atom_site_label_1
_geom_angle_atom_site_label_2
_geom_angle_atom_site_label_3
_geom_angle
_geom_angle_publ_flag
_geom_angle_site_symmetry_1
_geom_angle_site_symmetry_3
P(1) Ir(1) P(2) 106.84(3) yes . .
P(1) Ir(1) P(3) 102.46(4) yes . .
P(1) Ir(1) Si(1) 81.40(4) yes . .
P(1) Ir(1) C(1) 117.9(2) yes . .
P(2) Ir(1) P(3) 99.28(4) yes . .
P(2) Ir(1) Si(1) 80.48(4) yes . .
P(2) Ir(1) C(1) 128.3(2) yes . .
P(3) Ir(1) Si(1) 175.98(4) yes . .
P(3) Ir(1) C(1) 95.1(2) yes . .
Si(1) Ir(1) C(1) 82.0(2) yes . .
Ir(1) P(1) C(13) 110.38(13) yes . .
Ir(1) P(1) C(14) 121.52(13) yes . .
Ir(1) P(1) C(20) 117.78(13) yes . .
C(13) P(1) C(14) 104.3(2) yes . .
C(13) P(1) C(20) 98.66(19) yes . .
C(14) P(1) C(20) 101.1(2) yes . .
Ir(1) P(2) C(31) 110.15(15) yes . .
Ir(1) P(2) C(32) 119.10(16) yes . .
Ir(1) P(2) C(38) 119.37(14) yes . .
C(31) P(2) C(32) 99.1(2) yes . .
C(31) P(2) C(38) 101.3(2) yes . .
C(32) P(2) C(38) 104.6(2) yes . .
Ir(1) P(3) C(44) 115.80(15) yes . .
Ir(1) P(3) C(50) 118.92(16) yes . .
Ir(1) P(3) C(56) 116.57(18) yes . .
C(44) P(3) C(50) 102.1(2) yes . .
C(44) P(3) C(56) 97.9(2) yes . .
C(50) P(3) C(56) 102.4(2) yes . .
Ir(1) Si(1) C(2) 121.22(17) yes . .
Ir(1) Si(1) C(8) 106.93(16) yes . .
Ir(1) Si(1) C(26) 107.25(15) yes . .
C(2) Si(1) C(8) 106.8(2) yes . .
C(2) Si(1) C(26) 108.1(2) yes . .
C(8) Si(1) C(26) 105.6(2) yes . .
O(2) O(2) C(62) 77.6(19) yes 3_755 .
O(2) O(2) C(62) 60.7(17) yes 3_755 3_755
C(62) O(2) C(62) 138.3(16) yes . 3_755
Ir(1) C(1) O(1) 178.6(6) yes . .
Si(1) C(2) C(3) 122.1(3) yes . .
Si(1) C(2) C(7) 120.9(3) yes . .
C(3) C(2) C(7) 116.8(5) yes . .
C(2) C(3) C(4) 121.3(4) yes . .
C(3) C(4) C(5) 119.4(5) yes . .
C(4) C(5) C(6) 120.5(5) yes . .
C(5) C(6) C(7) 120.1(4) yes . .
C(2) C(7) C(6) 121.9(4) yes . .
Si(1) C(8) C(9) 124.6(3) yes . .
Si(1) C(8) C(13) 117.2(3) yes . .
C(9) C(8) C(13) 118.0(4) yes . .
C(8) C(9) C(10) 121.7(5) yes . .
C(9) C(10) C(11) 119.5(5) yes . .
C(10) C(11) C(12) 120.7(4) yes . .
C(11) C(12) C(13) 120.1(4) yes . .
P(1) C(13) C(8) 114.9(3) yes . .
P(1) C(13) C(12) 125.1(3) yes . .
C(8) C(13) C(12) 119.9(4) yes . .
P(1) C(14) C(15) 120.6(3) yes . .
P(1) C(14) C(19) 119.9(3) yes . .
C(15) C(14) C(19) 119.1(4) yes . .
C(14) C(15) C(16) 120.0(4) yes . .
C(15) C(16) C(17) 120.4(5) yes . .
C(16) C(17) C(18) 119.7(5) yes . .
C(17) C(18) C(19) 120.9(5) yes . .
C(14) C(19) C(18) 119.9(4) yes . .
P(1) C(20) C(21) 120.1(3) yes . .
P(1) C(20) C(25) 121.1(2) yes . .
C(21) C(20) C(25) 118.5(4) yes . .
C(20) C(21) C(22) 120.7(5) yes . .
C(21) C(22) C(23) 120.6(4) yes . .
C(22) C(23) C(24) 119.3(5) yes . .
C(23) C(24) C(25) 119.9(5) yes . .
C(20) C(25) C(24) 120.9(3) yes . .
Si(1) C(26) C(27) 127.6(3) yes . .
Si(1) C(26) C(31) 114.7(3) yes . .
C(27) C(26) C(31) 117.6(4) yes . .
C(26) C(27) C(28) 121.5(4) yes . .
C(27) C(28) C(29) 120.0(5) yes . .
C(28) C(29) C(30) 119.9(4) yes . .
C(29) C(30) C(31) 120.0(4) yes . .
P(2) C(31) C(26) 117.3(3) yes . .
P(2) C(31) C(30) 121.6(3) yes . .
C(26) C(31) C(30) 121.0(4) yes . .
P(2) C(32) C(33) 125.6(3) yes . .
P(2) C(32) C(37) 116.2(3) yes . .
C(33) C(32) C(37) 118.0(4) yes . .
C(32) C(33) C(34) 121.4(5) yes . .
C(33) C(34) C(35) 120.7(6) yes . .
C(34) C(35) C(36) 119.8(5) yes . .
C(35) C(36) C(37) 119.8(5) yes . .
C(32) C(37) C(36) 120.2(5) yes . .
P(2) C(38) C(39) 119.0(3) yes . .
P(2) C(38) C(43) 123.1(3) yes . .
C(39) C(38) C(43) 117.5(4) yes . .
C(38) C(39) C(40) 121.1(5) yes . .
C(39) C(40) C(41) 120.3(5) yes . .
C(40) C(41) C(42) 119.4(5) yes . .
C(41) C(42) C(43) 120.8(5) yes . .
C(38) C(43) C(42) 120.7(5) yes . .
P(3) C(44) C(45) 117.7(3) yes . .
P(3) C(44) C(49) 123.9(3) yes . .
C(45) C(44) C(49) 118.3(4) yes . .
C(44) C(45) C(46) 121.1(5) yes . .
C(45) C(46) C(47) 119.9(5) yes . .
C(46) C(47) C(48) 119.9(5) yes . .
C(47) C(48) C(49) 119.8(6) yes . .
C(44) C(49) C(48) 121.0(5) yes . .
P(3) C(50) C(51) 118.4(3) yes . .
P(3) C(50) C(55) 122.6(3) yes . .
C(51) C(50) C(55) 118.9(4) yes . .
C(50) C(51) C(52) 121.0(4) yes . .
C(51) C(52) C(53) 118.9(5) yes . .
C(52) C(53) C(54) 120.2(5) yes . .
C(53) C(54) C(55) 120.4(4) yes . .
C(50) C(55) C(54) 120.6(4) yes . .
P(3) C(56) C(57) 122.0(4) yes . .
P(3) C(56) C(61) 120.6(4) yes . .
C(57) C(56) C(61) 117.3(4) yes . .
C(56) C(57) C(58) 122.0(5) yes . .
C(57) C(58) C(59) 119.9(6) yes . .
C(58) C(59) C(60) 119.1(5) yes . .
C(59) C(60) C(61) 121.3(6) yes . .
C(56) C(61) C(60) 120.4(6) yes . .
O(2) C(62) O(2) 41.7(9) yes . 3_755
O(2) C(62) C(63) 169(2) yes . .
O(2) C(62) C(63) 149(2) yes 3_755 .
O(2) O(2) H(48) 101.0 no 3_755 3_755
C(62) O(2) H(48) 173.1 no . 3_755
C(62) O(2) H(48) 40.8 no 3_755 3_755
C(3) C(4) H(1) 120.3 no . .
C(5) C(4) H(1) 120.3 no . .
C(4) C(5) H(2) 119.8 no . .
C(6) C(5) H(2) 119.7 no . .
C(5) C(6) H(3) 119.6 no . .
C(7) C(6) H(3) 120.3 no . .
C(2) C(7) H(4) 118.9 no . .
C(6) C(7) H(4) 119.2 no . .
C(8) C(9) H(5) 118.9 no . .
C(10) C(9) H(5) 119.4 no . .
C(9) C(10) H(6) 120.4 no . .
C(11) C(10) H(6) 120.1 no . .
C(10) C(11) H(7) 119.7 no . .
C(12) C(11) H(7) 119.6 no . .
C(11) C(12) H(8) 120.4 no . .
C(13) C(12) H(8) 119.5 no . .
C(14) C(15) H(9) 119.8 no . .
C(16) C(15) H(9) 120.2 no . .
C(15) C(16) H(10) 119.8 no . .
C(17) C(16) H(10) 119.9 no . .
C(16) C(17) H(11) 119.6 no . .
C(18) C(17) H(11) 120.7 no . .
C(17) C(18) H(12) 119.2 no . .
C(19) C(18) H(12) 119.9 no . .
C(14) C(19) H(13) 119.7 no . .
C(18) C(19) H(13) 120.5 no . .
C(20) C(21) H(14) 119.3 no . .
C(22) C(21) H(14) 119.9 no . .
C(21) C(22) H(15) 119.5 no . .
C(23) C(22) H(15) 119.8 no . .
C(22) C(23) H(16) 120.4 no . .
C(24) C(23) H(16) 120.3 no . .
C(23) C(24) H(17) 120.3 no . .
C(25) C(24) H(17) 119.8 no . .
C(20) C(25) H(18) 119.3 no . .
C(24) C(25) H(18) 119.8 no . .
C(26) C(27) H(19) 119.2 no . .
C(28) C(27) H(19) 119.4 no . .
C(27) C(28) H(20) 120.2 no . .
C(29) C(28) H(20) 119.8 no . .
C(28) C(29) H(21) 119.9 no . .
C(30) C(29) H(21) 120.2 no . .
C(29) C(30) H(22) 120.3 no . .
C(31) C(30) H(22) 119.7 no . .
C(32) C(33) H(23) 118.5 no . .
C(34) C(33) H(23) 120.1 no . .
C(33) C(34) H(24) 119.6 no . .
C(35) C(34) H(24) 119.7 no . .
C(34) C(35) H(25) 120.1 no . .
C(36) C(35) H(25) 120.2 no . .
C(35) C(36) H(26) 120.0 no . .
C(37) C(36) H(26) 120.2 no . .
C(32) C(37) H(27) 119.2 no . .
C(36) C(37) H(27) 120.5 no . .
C(38) C(39) H(28) 119.4 no . .
C(40) C(39) H(28) 119.5 no . .
C(39) C(40) H(29) 119.9 no . .
C(41) C(40) H(29) 119.8 no . .
C(40) C(41) H(30) 120.2 no . .
C(42) C(41) H(30) 120.4 no . .
C(41) C(42) H(31) 119.3 no . .
C(43) C(42) H(31) 119.8 no . .
C(38) C(43) H(32) 119.7 no . .
C(42) C(43) H(32) 119.6 no . .
C(44) C(45) H(33) 119.4 no . .
C(46) C(45) H(33) 119.5 no . .
C(45) C(46) H(34) 120.2 no . .
C(47) C(46) H(34) 119.9 no . .
C(46) C(47) H(35) 120.0 no . .
C(48) C(47) H(35) 120.1 no . .
C(47) C(48) H(36) 120.0 no . .
C(49) C(48) H(36) 120.1 no . .
C(44) C(49) H(37) 119.4 no . .
C(48) C(49) H(37) 119.6 no . .
C(50) C(51) H(38) 119.3 no . .
C(52) C(51) H(38) 119.7 no . .
C(51) C(52) H(39) 120.5 no . .
C(53) C(52) H(39) 120.6 no . .
C(52) C(53) H(40) 119.7 no . .
C(54) C(53) H(40) 120.1 no . .
C(53) C(54) H(41) 119.8 no . .
C(55) C(54) H(41) 119.8 no . .
C(50) C(55) H(42) 119.4 no . .
C(54) C(55) H(42) 120.0 no . .
C(56) C(57) H(43) 118.7 no . .
C(58) C(57) H(43) 119.2 no . .
C(57) C(58) H(44) 119.9 no . .
C(59) C(58) H(44) 120.3 no . .
C(58) C(59) H(45) 120.4 no . .
C(60) C(59) H(45) 120.5 no . .
C(59) C(60) H(46) 119.5 no . .
C(61) C(60) H(46) 119.2 no . .
C(56) C(61) H(47) 119.4 no . .
C(60) C(61) H(47) 120.1 no . .
O(2) C(62) H(48) 92.7 no . .
O(2) C(62) H(49) 90.6 no . .
O(2) C(62) H(48) 51.4 no 3_755 .
O(2) C(62) H(49) 98.0 no 3_755 .
C(63) C(62) H(48) 97.9 no . .
C(63) C(62) H(49) 89.5 no . .
H(48) C(62) H(49) 109.5 no . .
C(62) C(63) H(50) 114.6 no . .
C(62) C(63) H(51) 105.8 no . .
C(62) C(63) H(52) 108.0 no . .
H(50) C(63) H(51) 109.5 no . .
H(50) C(63) H(52) 109.5 no . .
H(51) C(63) H(52) 109.5 no . .
O(2) H(48) C(62) 87.8 no 3_755 .

loop_
_geom_bond_atom_site_label_1
_geom_bond_atom_site_label_2
_geom_bond_distance
_geom_bond_publ_flag
_geom_bond_site_symmetry_2
Ir(1) P(1) 2.3253(9) yes .
Ir(1) P(2) 2.3253(11) yes .
Ir(1) P(3) 2.3638(12) yes .
Ir(1) Si(1) 2.3857(14) yes .
Ir(1) C(1) 1.792(7) yes .
P(1) C(13) 1.839(4) yes .
P(1) C(14) 1.834(4) yes .
P(1) C(20) 1.856(4) yes .
P(2) C(31) 1.843(4) yes .
P(2) C(32) 1.848(4) yes .
P(2) C(38) 1.827(4) yes .
P(3) C(44) 1.846(4) yes .
P(3) C(50) 1.846(5) yes .
P(3) C(56) 1.845(4) yes .
Si(1) C(2) 1.879(5) yes .
Si(1) C(8) 1.899(4) yes .
Si(1) C(26) 1.896(4) yes .
O(1) C(1) 1.219(9) yes .
O(2) O(2) 0.990(18) yes 3_755
O(2) C(62) 1.30(2) yes .
O(2) C(62) 1.45(2) yes 3_755
C(2) C(3) 1.398(7) yes .
C(2) C(7) 1.410(6) yes .
C(3) C(4) 1.398(9) yes .
C(4) C(5) 1.386(7) yes .
C(5) C(6) 1.368(8) yes .
C(6) C(7) 1.374(8) yes .
C(8) C(9) 1.396(7) yes .
C(8) C(13) 1.425(6) yes .
C(9) C(10) 1.384(7) yes .
C(10) C(11) 1.385(8) yes .
C(11) C(12) 1.388(7) yes .
C(12) C(13) 1.394(6) yes .
C(14) C(15) 1.390(7) yes .
C(14) C(19) 1.396(7) yes .
C(15) C(16) 1.395(8) yes .
C(16) C(17) 1.386(8) yes .
C(17) C(18) 1.366(8) yes .
C(18) C(19) 1.394(7) yes .
C(20) C(21) 1.396(6) yes .
C(20) C(25) 1.372(6) yes .
C(21) C(22) 1.372(8) yes .
C(22) C(23) 1.379(9) yes .
C(23) C(24) 1.380(6) yes .
C(24) C(25) 1.395(6) yes .
C(26) C(27) 1.397(7) yes .
C(26) C(31) 1.400(6) yes .
C(27) C(28) 1.398(7) yes .
C(28) C(29) 1.376(7) yes .
C(29) C(30) 1.392(7) yes .
C(30) C(31) 1.398(6) yes .
C(32) C(33) 1.376(7) yes .
C(32) C(37) 1.382(7) yes .
C(33) C(34) 1.367(7) yes .
C(34) C(35) 1.342(9) yes .
C(35) C(36) 1.381(9) yes .
C(36) C(37) 1.388(6) yes .
C(38) C(39) 1.404(6) yes .
C(38) C(43) 1.393(7) yes .
C(39) C(40) 1.391(7) yes .
C(40) C(41) 1.364(9) yes .
C(41) C(42) 1.390(8) yes .
C(42) C(43) 1.381(7) yes .
C(44) C(45) 1.393(6) yes .
C(44) C(49) 1.391(8) yes .
C(45) C(46) 1.378(7) yes .
C(46) C(47) 1.388(9) yes .
C(47) C(48) 1.382(9) yes .
C(48) C(49) 1.384(8) yes .
C(50) C(51) 1.397(7) yes .
C(50) C(55) 1.382(6) yes .
C(51) C(52) 1.382(8) yes .
C(52) C(53) 1.402(7) yes .
C(53) C(54) 1.371(8) yes .
C(54) C(55) 1.381(8) yes .
C(56) C(57) 1.376(8) yes .
C(56) C(61) 1.403(8) yes .
C(57) C(58) 1.395(7) yes .
C(58) C(59) 1.366(9) yes .
C(59) C(60) 1.381(12) yes .
C(60) C(61) 1.377(8) yes .
C(62) C(63) 1.08(2) yes .
O(2) H(48) 1.137 no 3_755
C(4) H(1) 0.950 no .
C(5) H(2) 0.950 no .
C(6) H(3) 0.950 no .
C(7) H(4) 0.950 no .
C(9) H(5) 0.950 no .
C(10) H(6) 0.950 no .
C(11) H(7) 0.950 no .
C(12) H(8) 0.950 no .
C(15) H(9) 0.950 no .
C(16) H(10) 0.950 no .
C(17) H(11) 0.950 no .
C(18) H(12) 0.950 no .
C(19) H(13) 0.950 no .
C(21) H(14) 0.950 no .
C(22) H(15) 0.950 no .
C(23) H(16) 0.950 no .
C(24) H(17) 0.950 no .
C(25) H(18) 0.950 no .
C(27) H(19) 0.950 no .
C(28) H(20) 0.950 no .
C(29) H(21) 0.950 no .
C(30) H(22) 0.950 no .
C(33) H(23) 0.950 no .
C(34) H(24) 0.950 no .
C(35) H(25) 0.950 no .
C(36) H(26) 0.950 no .
C(37) H(27) 0.950 no .
C(39) H(28) 0.950 no .
C(40) H(29) 0.950 no .
C(41) H(30) 0.950 no .
C(42) H(31) 0.950 no .
C(43) H(32) 0.950 no .
C(45) H(33) 0.950 no .
C(46) H(34) 0.950 no .
C(47) H(35) 0.950 no .
C(48) H(36) 0.950 no .
C(49) H(37) 0.950 no .
C(51) H(38) 0.950 no .
C(52) H(39) 0.950 no .
C(53) H(40) 0.950 no .
C(54) H(41) 0.950 no .
C(55) H(42) 0.950 no .
C(57) H(43) 0.950 no .
C(58) H(44) 0.950 no .
C(59) H(45) 0.950 no .
C(60) H(46) 0.950 no .
C(61) H(47) 0.950 no .
C(62) H(48) 0.950 no .
C(62) H(49) 0.950 no .
C(63) H(50) 0.950 no .
C(63) H(51) 0.950 no .
C(63) H(52) 0.950 no .

loop_
_geom_contact_atom_site_label_1
_geom_contact_atom_site_label_2
_geom_contact_distance
_geom_contact_site_symmetry_2
O(1) O(2) 3.441(12) 1_556
O(1) O(2) 3.254(11) 3_756
O(1) C(40) 3.073(7) 2_646
O(1) C(41) 3.278(8) 2_646
O(1) C(62) 3.19(2) 1_556
O(1) C(63) 3.385(17) 1_556
O(2) O(1) 3.441(12) 1_554
O(2) O(1) 3.254(11) 3_756
O(2) C(3) 3.583(13) 1_554
C(3) O(2) 3.583(13) 1_556
C(6) C(36) 3.463(8) 1_455
C(24) C(40) 3.542(7) 2_646
C(28) C(47) 3.576(8) 2_656
C(36) C(6) 3.463(8) 1_655
C(40) O(1) 3.073(7) 2_656
C(40) C(24) 3.542(7) 2_656
C(41) O(1) 3.278(8) 2_656
C(47) C(28) 3.576(8) 2_646
C(62) O(1) 3.19(2) 1_554
C(63) O(1) 3.385(17) 1_554
O(1) H(29) 2.348 2_646
O(1) H(30) 2.779 2_646
O(1) H(48) 2.936 1_556
O(1) H(49) 3.214 3_756
O(1) H(51) 3.589 1_556
O(1) H(52) 2.814 1_556
O(2) H(1) 3.582 1_554
O(2) H(43) 3.120 3_756
O(2) H(44) 3.099 3_756
C(1) H(29) 3.073 2_646
C(1) H(49) 3.335 3_756
C(2) H(25) 3.537 1_455
C(3) H(30) 3.384 2_646
C(3) H(44) 3.482 3_757
C(3) H(49) 3.554 3_756
C(4) H(2) 3.040 3_657
C(4) H(30) 3.006 2_646
C(4) H(44) 3.313 3_757
C(5) H(1) 3.334 3_657
C(5) H(2) 3.124 3_657
C(5) H(26) 3.222 1_455
C(5) H(30) 2.998 2_646
C(5) H(31) 3.445 2_646
C(6) H(25) 3.484 1_455
C(6) H(26) 3.004 1_455
C(6) H(30) 3.369 2_646
C(6) H(42) 3.401 1_455
C(7) H(25) 3.221 1_455
C(7) H(41) 3.579 1_455
C(7) H(42) 3.581 1_455
C(8) H(41) 3.421 1_455
C(9) H(24) 3.159 1_455
C(9) H(25) 3.476 1_455
C(9) H(41) 3.261 1_455
C(10) H(24) 3.113 1_455
C(10) H(41) 3.189 1_455
C(11) H(40) 3.070 1_455
C(11) H(41) 3.195 1_455
C(11) H(51) 3.528 2_655
C(12) H(20) 3.424 4_454
C(12) H(40) 3.401 1_455
C(12) H(41) 3.322 1_455
C(13) H(41) 3.456 1_455
C(14) H(21) 3.258 4_454
C(15) H(21) 3.383 4_454
C(16) H(21) 3.461 4_454
C(16) H(22) 3.563 4_454
C(17) H(16) 3.474 3_656
C(17) H(21) 3.439 4_454
C(17) H(22) 3.175 4_454
C(17) H(36) 3.319 3_756
C(18) H(15) 3.261 3_656
C(18) H(16) 3.029 3_656
C(18) H(21) 3.333 4_454
C(18) H(36) 3.186 3_756
C(19) H(15) 3.538 3_656
C(19) H(21) 3.220 4_454
C(21) H(21) 3.247 4_454
C(22) H(12) 3.158 3_656
C(23) H(12) 3.078 3_656
C(23) H(22) 3.513 2_646
C(23) H(47) 3.403 1_455
C(24) H(46) 3.477 1_455
C(25) H(29) 3.479 2_646
C(26) H(34) 3.523 2_656
C(26) H(50) 3.596 3_756
C(27) H(34) 3.215 2_656
C(27) H(35) 3.231 2_656
C(27) H(51) 3.386 3_756
C(28) H(8) 3.155 4_555
C(28) H(14) 3.395 4_555
C(28) H(34) 3.024 2_656
C(28) H(35) 2.894 2_656
C(28) H(40) 3.404 4_455
C(28) H(51) 3.430 3_756
C(29) H(8) 3.187 4_555
C(29) H(14) 3.107 4_555
C(29) H(34) 3.124 2_656
C(30) H(34) 3.422 2_656
C(30) H(50) 3.445 3_756
C(31) H(50) 3.387 3_756
C(33) H(11) 3.317 4_555
C(33) H(46) 3.180 2_756
C(34) H(5) 3.329 1_655
C(34) H(6) 3.545 1_655
C(34) H(11) 2.816 4_555
C(35) H(5) 3.358 1_655
C(35) H(10) 3.378 4_555
C(35) H(11) 3.065 4_555
C(36) H(3) 3.298 1_655
C(36) H(10) 3.274 4_555
C(36) H(50) 3.580 3_756
C(37) H(50) 3.062 3_756
C(38) H(17) 3.254 2_656
C(39) H(17) 2.932 2_656
C(39) H(34) 3.553 2_656
C(40) H(17) 2.894 2_656
C(40) H(18) 3.060 2_656
C(40) H(33) 3.497 2_656
C(40) H(52) 3.417 2_655
C(41) H(17) 3.093 2_656
C(41) H(18) 3.480 2_656
C(41) H(52) 3.037 2_655
C(42) H(17) 3.361 2_656
C(42) H(45) 3.138 2_756
C(42) H(46) 3.215 2_756
C(43) H(17) 3.454 2_656
C(43) H(45) 3.546 2_756
C(43) H(46) 3.181 2_756
C(45) H(6) 3.430 2_646
C(46) H(5) 3.330 2_646
C(46) H(28) 3.488 2_646
C(47) H(15) 3.528 3_656
C(47) H(20) 3.412 2_646
C(47) H(39) 3.568 3_756
C(48) H(12) 3.507 3_756
C(48) H(36) 3.458 3_756
C(48) H(37) 3.547 3_756
C(49) H(36) 3.335 3_756
C(51) H(36) 3.432 3_756
C(52) H(35) 3.255 3_756
C(52) H(36) 3.378 3_756
C(53) H(20) 3.238 4_554
C(53) H(35) 3.588 3_756
C(54) H(4) 3.409 1_655
C(55) H(4) 3.592 1_655
C(56) H(3) 3.518 1_655
C(56) H(6) 3.355 2_646
C(57) H(3) 3.580 1_655
C(57) H(6) 3.474 2_646
C(57) H(7) 3.588 2_646
C(57) H(48) 3.562 1_556
C(58) H(1) 3.248 3_757
C(58) H(3) 3.356 1_655
C(58) H(6) 3.450 2_646
C(58) H(7) 2.993 2_646
C(58) H(48) 3.378 1_556
C(59) H(2) 3.331 1_655
C(59) H(3) 2.994 1_655
C(59) H(6) 3.301 2_646
C(59) H(7) 3.261 2_646
C(59) H(31) 3.195 2_746
C(60) H(3) 2.857 1_655
C(60) H(6) 3.161 2_646
C(60) H(17) 3.561 1_655
C(60) H(23) 3.151 2_746
C(60) H(24) 3.546 2_746
C(60) H(31) 3.571 2_746
C(61) H(3) 3.138 1_655
C(61) H(6) 3.185 2_646
C(62) H(27) 3.489 3_756
C(62) H(43) 3.589 3_756
C(63) H(27) 3.389 3_756
C(63) H(30) 3.452 2_645
H(1) O(2) 3.582 1_556
H(1) C(5) 3.334 3_657
H(1) C(58) 3.248 3_757
H(1) H(2) 2.566 3_657
H(1) H(26) 3.166 3_757
H(1) H(30) 3.308 2_646
H(1) H(44) 2.655 3_757
H(2) C(4) 3.040 3_657
H(2) C(5) 3.124 3_657
H(2) C(59) 3.331 1_455
H(2) H(1) 2.566 3_657
H(2) H(2) 2.727 3_657
H(2) H(26) 3.273 1_455
H(2) H(30) 3.292 2_646
H(2) H(31) 3.100 2_646
H(2) H(45) 3.164 1_455
H(3) C(36) 3.298 1_455
H(3) C(56) 3.518 1_455
H(3) C(57) 3.580 1_455
H(3) C(58) 3.356 1_455
H(3) C(59) 2.994 1_455
H(3) C(60) 2.857 1_455
H(3) C(61) 3.138 1_455
H(3) H(26) 2.914 1_455
H(3) H(42) 2.733 1_455
H(3) H(45) 3.387 1_455
H(3) H(46) 3.161 1_455
H(3) H(47) 3.583 1_455
H(4) C(54) 3.409 1_455
H(4) C(55) 3.592 1_455
H(4) H(25) 3.346 1_455
H(4) H(41) 2.704 1_455
H(4) H(42) 3.074 1_455
H(5) C(34) 3.329 1_455
H(5) C(35) 3.358 1_455
H(5) C(46) 3.330 2_656
H(5) H(24) 2.741 1_455
H(5) H(25) 2.808 1_455
H(5) H(34) 3.211 2_656
H(6) C(34) 3.545 1_455
H(6) C(45) 3.430 2_656
H(6) C(56) 3.355 2_656
H(6) C(57) 3.474 2_656
H(6) C(58) 3.450 2_656
H(6) C(59) 3.301 2_656
H(6) C(60) 3.161 2_656
H(6) C(61) 3.185 2_656
H(6) H(24) 2.712 1_455
H(6) H(33) 3.458 2_656
H(6) H(46) 3.581 2_656
H(7) C(57) 3.588 2_656
H(7) C(58) 2.993 2_656
H(7) C(59) 3.261 2_656
H(7) H(20) 3.414 4_454
H(7) H(40) 2.871 1_455
H(7) H(44) 2.952 2_656
H(7) H(45) 3.384 2_656
H(7) H(51) 2.845 2_655
H(7) H(52) 3.534 2_655
H(8) C(28) 3.155 4_454
H(8) C(29) 3.187 4_454
H(8) H(20) 2.775 4_454
H(8) H(21) 2.858 4_454
H(8) H(40) 3.434 1_455
H(8) H(51) 3.376 2_655
H(9) H(52) 3.523 2_655
H(10) C(35) 3.378 4_454
H(10) C(36) 3.274 4_454
H(10) H(25) 3.534 4_454
H(10) H(26) 3.349 4_454
H(10) H(50) 3.384 2_655
H(10) H(52) 3.544 2_655
H(11) C(33) 3.317 4_454
H(11) C(34) 2.816 4_454
H(11) C(35) 3.065 4_454
H(11) H(16) 3.296 3_656
H(11) H(22) 3.091 4_454
H(11) H(24) 2.876 4_454
H(11) H(25) 3.281 4_454
H(11) H(36) 3.138 3_756
H(12) C(22) 3.158 3_656
H(12) C(23) 3.078 3_656
H(12) C(48) 3.507 3_756
H(12) H(15) 2.601 3_656
H(12) H(16) 2.445 3_656
H(12) H(36) 2.857 3_756
H(12) H(37) 3.215 3_756
H(13) H(15) 3.144 3_656
H(14) C(28) 3.395 4_454
H(14) C(29) 3.107 4_454
H(14) H(20) 2.933 4_454
H(14) H(21) 2.334 4_454
H(15) C(18) 3.261 3_656
H(15) C(19) 3.538 3_656
H(15) C(47) 3.528 3_656
H(15) H(12) 2.601 3_656
H(15) H(13) 3.144 3_656
H(15) H(35) 3.296 3_656
H(16) C(17) 3.474 3_656
H(16) C(18) 3.029 3_656
H(16) H(11) 3.296 3_656
H(16) H(12) 2.445 3_656
H(16) H(22) 3.081 2_646
H(16) H(23) 3.597 2_646
H(16) H(46) 3.323 1_455
H(16) H(47) 2.905 1_455
H(17) C(38) 3.254 2_646
H(17) C(39) 2.932 2_646
H(17) C(40) 2.894 2_646
H(17) C(41) 3.093 2_646
H(17) C(42) 3.361 2_646
H(17) C(43) 3.454 2_646
H(17) C(60) 3.561 1_455
H(17) H(22) 3.456 2_646
H(17) H(23) 3.370 2_646
H(17) H(28) 3.307 2_646
H(17) H(29) 3.311 2_646
H(17) H(30) 3.565 2_646
H(17) H(46) 2.837 1_455
H(18) C(40) 3.060 2_646
H(18) C(41) 3.480 2_646
H(18) H(29) 2.770 2_646
H(18) H(30) 3.476 2_646
H(19) H(25) 3.551 1_455
H(19) H(35) 3.169 2_656
H(20) C(12) 3.424 4_555
H(20) C(47) 3.412 2_656
H(20) C(53) 3.238 4_455
H(20) H(7) 3.414 4_555
H(20) H(8) 2.775 4_555
H(20) H(14) 2.933 4_555
H(20) H(34) 3.388 2_656
H(20) H(35) 2.586 2_656
H(20) H(40) 2.514 4_455
H(21) C(14) 3.258 4_555
H(21) C(15) 3.383 4_555
H(21) C(16) 3.461 4_555
H(21) C(17) 3.439 4_555
H(21) C(18) 3.333 4_555
H(21) C(19) 3.220 4_555
H(21) C(21) 3.247 4_555
H(21) H(8) 2.858 4_555
H(21) H(14) 2.334 4_555
H(21) H(34) 3.518 2_656
H(22) C(16) 3.563 4_555
H(22) C(17) 3.175 4_555
H(22) C(23) 3.513 2_656
H(22) H(11) 3.091 4_555
H(22) H(16) 3.081 2_656
H(22) H(17) 3.456 2_656
H(23) C(60) 3.151 2_756
H(23) H(16) 3.597 2_656
H(23) H(17) 3.370 2_656
H(23) H(46) 2.333 2_756
H(24) C(9) 3.159 1_655
H(24) C(10) 3.113 1_655
H(24) C(60) 3.546 2_756
H(24) H(5) 2.741 1_655
H(24) H(6) 2.712 1_655
H(24) H(11) 2.876 4_555
H(24) H(46) 3.236 2_756
H(25) C(2) 3.537 1_655
H(25) C(6) 3.484 1_655
H(25) C(7) 3.221 1_655
H(25) C(9) 3.476 1_655
H(25) H(4) 3.346 1_655
H(25) H(5) 2.808 1_655
H(25) H(10) 3.534 4_555
H(25) H(11) 3.281 4_555
H(25) H(19) 3.551 1_655
H(26) C(5) 3.222 1_655
H(26) C(6) 3.004 1_655
H(26) H(1) 3.166 3_757
H(26) H(2) 3.273 1_655
H(26) H(3) 2.914 1_655
H(26) H(10) 3.349 4_555
H(26) H(50) 3.543 3_756
H(27) C(62) 3.489 3_756
H(27) C(63) 3.389 3_756
H(27) H(49) 2.875 3_756
H(27) H(50) 2.601 3_756
H(28) C(46) 3.488 2_656
H(28) H(17) 3.307 2_656
H(28) H(33) 3.429 2_656
H(28) H(34) 2.764 2_656
H(29) O(1) 2.348 2_656
H(29) C(1) 3.073 2_656
H(29) C(25) 3.479 2_656
H(29) H(17) 3.311 2_656
H(29) H(18) 2.770 2_656
H(29) H(33) 2.799 2_656
H(29) H(52) 3.213 2_655
H(30) O(1) 2.779 2_656
H(30) C(3) 3.384 2_656
H(30) C(4) 3.006 2_656
H(30) C(5) 2.998 2_656
H(30) C(6) 3.369 2_656
H(30) C(63) 3.452 2_655
H(30) H(1) 3.308 2_656
H(30) H(2) 3.292 2_656
H(30) H(17) 3.565 2_656
H(30) H(18) 3.476 2_656
H(30) H(52) 2.527 2_655
H(31) C(5) 3.445 2_656
H(31) C(59) 3.195 2_756
H(31) C(60) 3.571 2_756
H(31) H(2) 3.100 2_656
H(31) H(45) 2.471 2_756
H(31) H(46) 3.206 2_756
H(32) H(45) 3.285 2_756
H(32) H(46) 3.179 2_756
H(33) C(40) 3.497 2_646
H(33) H(6) 3.458 2_646
H(33) H(28) 3.429 2_646
H(33) H(29) 2.799 2_646
H(34) C(26) 3.523 2_646
H(34) C(27) 3.215 2_646
H(34) C(28) 3.024 2_646
H(34) C(29) 3.124 2_646
H(34) C(30) 3.422 2_646
H(34) C(39) 3.553 2_646
H(34) H(5) 3.211 2_646
H(34) H(20) 3.388 2_646
H(34) H(21) 3.518 2_646
H(34) H(28) 2.764 2_646
H(35) C(27) 3.231 2_646
H(35) C(28) 2.894 2_646
H(35) C(52) 3.255 3_756
H(35) C(53) 3.588 3_756
H(35) H(15) 3.296 3_656
H(35) H(19) 3.169 2_646
H(35) H(20) 2.586 2_646
H(35) H(39) 2.884 3_756
H(35) H(40) 3.469 3_756
H(36) C(17) 3.319 3_756
H(36) C(18) 3.186 3_756
H(36) C(48) 3.458 3_756
H(36) C(49) 3.335 3_756
H(36) C(51) 3.432 3_756
H(36) C(52) 3.378 3_756
H(36) H(11) 3.138 3_756
H(36) H(12) 2.857 3_756
H(36) H(36) 3.094 3_756
H(36) H(37) 2.825 3_756
H(36) H(38) 3.221 3_756
H(36) H(39) 3.129 3_756
H(37) C(48) 3.547 3_756
H(37) H(12) 3.215 3_756
H(37) H(36) 2.825 3_756
H(38) H(36) 3.221 3_756
H(39) C(47) 3.568 3_756
H(39) H(35) 2.884 3_756
H(39) H(36) 3.129 3_756
H(40) C(11) 3.070 1_655
H(40) C(12) 3.401 1_655
H(40) C(28) 3.404 4_554
H(40) H(7) 2.871 1_655
H(40) H(8) 3.434 1_655
H(40) H(20) 2.514 4_554
H(40) H(35) 3.469 3_756
H(40) H(45) 3.262 2_756
H(41) C(7) 3.579 1_655
H(41) C(8) 3.421 1_655
H(41) C(9) 3.261 1_655
H(41) C(10) 3.189 1_655
H(41) C(11) 3.195 1_655
H(41) C(12) 3.322 1_655
H(41) C(13) 3.456 1_655
H(41) H(4) 2.704 1_655
H(42) C(6) 3.401 1_655
H(42) C(7) 3.581 1_655
H(42) H(3) 2.733 1_655
H(42) H(4) 3.074 1_655
H(43) O(2) 3.120 3_756
H(43) C(62) 3.589 3_756
H(43) H(48) 3.052 1_556
H(43) H(49) 3.012 3_756
H(44) O(2) 3.099 3_756
H(44) C(3) 3.482 3_757
H(44) C(4) 3.313 3_757
H(44) H(1) 2.655 3_757
H(44) H(7) 2.952 2_646
H(44) H(48) 2.687 1_556
H(44) H(51) 3.100 1_556
H(45) C(42) 3.138 2_746
H(45) C(43) 3.546 2_746
H(45) H(2) 3.164 1_655
H(45) H(3) 3.387 1_655
H(45) H(7) 3.384 2_646
H(45) H(31) 2.471 2_746
H(45) H(32) 3.285 2_746
H(45) H(40) 3.262 2_746
H(46) C(24) 3.477 1_655
H(46) C(33) 3.180 2_746
H(46) C(42) 3.215 2_746
H(46) C(43) 3.181 2_746
H(46) H(3) 3.161 1_655
H(46) H(6) 3.581 2_646
H(46) H(16) 3.323 1_655
H(46) H(17) 2.837 1_655
H(46) H(23) 2.333 2_746
H(46) H(24) 3.236 2_746
H(46) H(31) 3.206 2_746
H(46) H(32) 3.179 2_746
H(47) C(23) 3.403 1_655
H(47) H(3) 3.583 1_655
H(47) H(16) 2.905 1_655
H(48) O(1) 2.936 1_554
H(48) C(57) 3.562 1_554
H(48) C(58) 3.378 1_554
H(48) H(43) 3.052 1_554
H(48) H(44) 2.687 1_554
H(49) O(1) 3.214 3_756
H(49) C(1) 3.335 3_756
H(49) C(3) 3.554 3_756
H(49) H(27) 2.875 3_756
H(49) H(43) 3.012 3_756
H(50) C(26) 3.596 3_756
H(50) C(30) 3.445 3_756
H(50) C(31) 3.387 3_756
H(50) C(36) 3.580 3_756
H(50) C(37) 3.062 3_756
H(50) H(10) 3.384 2_645
H(50) H(26) 3.543 3_756
H(50) H(27) 2.601 3_756
H(51) O(1) 3.589 1_554
H(51) C(11) 3.528 2_645
H(51) C(27) 3.386 3_756
H(51) C(28) 3.430 3_756
H(51) H(7) 2.845 2_645
H(51) H(8) 3.376 2_645
H(51) H(44) 3.100 1_554
H(52) O(1) 2.814 1_554
H(52) C(40) 3.417 2_645
H(52) C(41) 3.037 2_645
H(52) H(7) 3.534 2_645
H(52) H(9) 3.523 2_645
H(52) H(10) 3.544 2_645
H(52) H(29) 3.213 2_645
H(52) H(30) 2.527 2_645

loop_
_geom_torsion_atom_site_label_1
_geom_torsion_atom_site_label_2
_geom_torsion_atom_site_label_3
_geom_torsion_atom_site_label_4
_geom_torsion
_geom_torsion_site_symmetry_1
_geom_torsion_site_symmetry_3
_geom_torsion_site_symmetry_4
P(1) Ir(1) P(2) C(31) 103.61(14) . . .
P(1) Ir(1) P(2) C(32) -143.00(19) . . .
P(1) Ir(1) P(2) C(38) -12.9(2) . . .
P(2) Ir(1) P(1) C(13) -50.14(17) . . .
P(2) Ir(1) P(1) C(14) 72.39(19) . . .
P(2) Ir(1) P(1) C(20) -162.30(17) . . .
P(1) Ir(1) P(3) C(44) -39.81(18) . . .
P(1) Ir(1) P(3) C(50) 82.43(16) . . .
P(1) Ir(1) P(3) C(56) -154.24(17) . . .
P(3) Ir(1) P(1) C(13) -153.99(16) . . .
P(3) Ir(1) P(1) C(14) -31.46(19) . . .
P(3) Ir(1) P(1) C(20) 93.85(18) . . .
P(1) Ir(1) Si(1) C(2) 99.29(16) . . .
P(1) Ir(1) Si(1) C(8) -23.20(15) . . .
P(1) Ir(1) Si(1) C(26) -136.08(15) . . .
Si(1) Ir(1) P(1) C(13) 27.12(16) . . .
Si(1) Ir(1) P(1) C(14) 149.66(19) . . .
Si(1) Ir(1) P(1) C(20) -85.04(18) . . .
P(1) Ir(1) C(1) O(1) -47(26) . . .
C(1) Ir(1) P(1) C(13) 103.3(3) . . .
C(1) Ir(1) P(1) C(14) -134.2(3) . . .
C(1) Ir(1) P(1) C(20) -8.9(3) . . .
P(2) Ir(1) P(3) C(44) -149.48(17) . . .
P(2) Ir(1) P(3) C(50) -27.24(16) . . .
P(2) Ir(1) P(3) C(56) 96.09(17) . . .
P(3) Ir(1) P(2) C(31) -150.25(14) . . .
P(3) Ir(1) P(2) C(32) -36.87(19) . . .
P(3) Ir(1) P(2) C(38) 93.28(19) . . .
P(2) Ir(1) Si(1) C(2) -151.90(16) . . .
P(2) Ir(1) Si(1) C(8) 85.60(15) . . .
P(2) Ir(1) Si(1) C(26) -27.27(15) . . .
Si(1) Ir(1) P(2) C(31) 25.68(14) . . .
Si(1) Ir(1) P(2) C(32) 139.07(19) . . .
Si(1) Ir(1) P(2) C(38) -90.79(19) . . .
P(2) Ir(1) C(1) O(1) 100(26) . . .
C(1) Ir(1) P(2) C(31) -46.1(3) . . .
C(1) Ir(1) P(2) C(32) 67.3(3) . . .
C(1) Ir(1) P(2) C(38) -162.6(3) . . .
P(3) Ir(1) Si(1) C(2) -65.0(6) . . .
P(3) Ir(1) Si(1) C(8) 172.5(6) . . .
P(3) Ir(1) Si(1) C(26) 59.6(6) . . .
Si(1) Ir(1) P(3) C(44) 124.3(6) . . .
Si(1) Ir(1) P(3) C(50) -113.5(6) . . .
Si(1) Ir(1) P(3) C(56) 9.9(6) . . .
P(3) Ir(1) C(1) O(1) -154(26) . . .
C(1) Ir(1) P(3) C(44) 80.3(2) . . .
C(1) Ir(1) P(3) C(50) -157.5(2) . . .
C(1) Ir(1) P(3) C(56) -34.1(2) . . .
Si(1) Ir(1) C(1) O(1) 29(26) . . .
C(1) Ir(1) Si(1) C(2) -20.7(2) . . .
C(1) Ir(1) Si(1) C(8) -143.2(2) . . .
C(1) Ir(1) Si(1) C(26) 103.9(2) . . .
Ir(1) P(1) C(13) C(8) -26.4(3) . . .
Ir(1) P(1) C(13) C(12) 156.1(3) . . .
Ir(1) P(1) C(14) C(15) -84.0(3) . . .
Ir(1) P(1) C(14) C(19) 88.5(3) . . .
Ir(1) P(1) C(20) C(21) -176.0(3) . . .
Ir(1) P(1) C(20) C(25) 9.8(4) . . .
C(13) P(1) C(14) C(15) 41.3(3) . . .
C(13) P(1) C(14) C(19) -146.2(3) . . .
C(14) P(1) C(13) C(8) -158.5(3) . . .
C(14) P(1) C(13) C(12) 23.9(4) . . .
C(13) P(1) C(20) C(21) 65.4(4) . . .
C(13) P(1) C(20) C(25) -108.8(4) . . .
C(20) P(1) C(13) C(8) 97.6(3) . . .
C(20) P(1) C(13) C(12) -79.9(4) . . .
C(14) P(1) C(20) C(21) -41.2(4) . . .
C(14) P(1) C(20) C(25) 144.7(4) . . .
C(20) P(1) C(14) C(15) 143.3(3) . . .
C(20) P(1) C(14) C(19) -44.1(3) . . .
Ir(1) P(2) C(31) C(26) -18.6(3) . . .
Ir(1) P(2) C(31) C(30) 160.3(3) . . .
Ir(1) P(2) C(32) C(33) 145.3(4) . . .
Ir(1) P(2) C(32) C(37) -39.9(4) . . .
Ir(1) P(2) C(38) C(39) 86.9(3) . . .
Ir(1) P(2) C(38) C(43) -85.3(3) . . .
C(31) P(2) C(32) C(33) -95.5(5) . . .
C(31) P(2) C(32) C(37) 79.3(4) . . .
C(32) P(2) C(31) C(26) -144.3(3) . . .
C(32) P(2) C(31) C(30) 34.6(4) . . .
C(31) P(2) C(38) C(39) -34.1(3) . . .
C(31) P(2) C(38) C(43) 153.7(3) . . .
C(38) P(2) C(31) C(26) 108.7(3) . . .
C(38) P(2) C(31) C(30) -72.4(3) . . .
C(32) P(2) C(38) C(39) -136.7(3) . . .
C(32) P(2) C(38) C(43) 51.0(4) . . .
C(38) P(2) C(32) C(33) 8.8(5) . . .
C(38) P(2) C(32) C(37) -176.4(4) . . .
Ir(1) P(3) C(44) C(45) -37.0(4) . . .
Ir(1) P(3) C(44) C(49) 146.5(3) . . .
Ir(1) P(3) C(50) C(51) -73.2(4) . . .
Ir(1) P(3) C(50) C(55) 103.2(4) . . .
Ir(1) P(3) C(56) C(57) -1.1(4) . . .
Ir(1) P(3) C(56) C(61) 175.3(3) . . .
C(44) P(3) C(50) C(51) 55.7(4) . . .
C(44) P(3) C(50) C(55) -128.0(4) . . .
C(50) P(3) C(44) C(45) -167.8(3) . . .
C(50) P(3) C(44) C(49) 15.7(4) . . .
C(44) P(3) C(56) C(57) -125.3(4) . . .
C(44) P(3) C(56) C(61) 51.1(4) . . .
C(56) P(3) C(44) C(45) 87.6(3) . . .
C(56) P(3) C(44) C(49) -88.8(4) . . .
C(50) P(3) C(56) C(57) 130.4(4) . . .
C(50) P(3) C(56) C(61) -53.2(4) . . .
C(56) P(3) C(50) C(51) 156.7(4) . . .
C(56) P(3) C(50) C(55) -26.9(5) . . .
Ir(1) Si(1) C(2) C(3) 82.2(4) . . .
Ir(1) Si(1) C(2) C(7) -93.1(4) . . .
Ir(1) Si(1) C(8) C(9) -158.6(3) . . .
Ir(1) Si(1) C(8) C(13) 15.7(3) . . .
Ir(1) Si(1) C(26) C(27) -157.0(3) . . .
Ir(1) Si(1) C(26) C(31) 25.8(3) . . .
C(2) Si(1) C(8) C(9) 70.3(4) . . .
C(2) Si(1) C(8) C(13) -115.4(3) . . .
C(8) Si(1) C(2) C(3) -155.2(4) . . .
C(8) Si(1) C(2) C(7) 29.5(4) . . .
C(2) Si(1) C(26) C(27) -24.7(4) . . .
C(2) Si(1) C(26) C(31) 158.0(3) . . .
C(26) Si(1) C(2) C(3) -42.0(5) . . .
C(26) Si(1) C(2) C(7) 142.7(4) . . .
C(8) Si(1) C(26) C(27) 89.2(4) . . .
C(8) Si(1) C(26) C(31) -88.0(3) . . .
C(26) Si(1) C(8) C(9) -44.6(4) . . .
C(26) Si(1) C(8) C(13) 129.7(3) . . .
O(2) O(2) C(62) C(63) -168(13) 3_755 . .
O(2) O(2) C(62) C(63) -176(4) 3_755 3_755 3_755
C(62) O(2) C(62) C(63) -176(3) . 3_755 3_755
C(62) O(2) C(62) C(63) -168(12) 3_755 . .
Si(1) C(2) C(3) C(4) -176.6(4) . . .
Si(1) C(2) C(7) C(6) 175.5(4) . . .
C(3) C(2) C(7) C(6) -0.1(6) . . .
C(7) C(2) C(3) C(4) -1.1(8) . . .
C(2) C(3) C(4) C(5) 1.4(9) . . .
C(3) C(4) C(5) C(6) -0.3(8) . . .
C(4) C(5) C(6) C(7) -0.9(9) . . .
C(5) C(6) C(7) C(2) 1.1(9) . . .
Si(1) C(8) C(9) C(10) 172.6(3) . . .
Si(1) C(8) C(13) P(1) 6.2(4) . . .
Si(1) C(8) C(13) C(12) -176.1(3) . . .
C(9) C(8) C(13) P(1) -179.2(3) . . .
C(9) C(8) C(13) C(12) -1.5(6) . . .
C(13) C(8) C(9) C(10) -1.6(7) . . .
C(8) C(9) C(10) C(11) 3.4(7) . . .
C(9) C(10) C(11) C(12) -2.1(7) . . .
C(10) C(11) C(12) C(13) -1.0(7) . . .
C(11) C(12) C(13) P(1) -179.8(3) . . .
C(11) C(12) C(13) C(8) 2.8(6) . . .
P(1) C(14) C(15) C(16) 173.3(3) . . .
P(1) C(14) C(19) C(18) -171.8(3) . . .
C(15) C(14) C(19) C(18) 0.8(6) . . .
C(19) C(14) C(15) C(16) 0.7(6) . . .
C(14) C(15) C(16) C(17) -1.1(6) . . .
C(15) C(16) C(17) C(18) -0.2(5) . . .
C(16) C(17) C(18) C(19) 1.8(7) . . .
C(17) C(18) C(19) C(14) -2.1(7) . . .
P(1) C(20) C(21) C(22) -174.3(4) . . .
P(1) C(20) C(25) C(24) 174.9(4) . . .
C(21) C(20) C(25) C(24) 0.7(7) . . .
C(25) C(20) C(21) C(22) 0.0(8) . . .
C(20) C(21) C(22) C(23) -1.0(9) . . .
C(21) C(22) C(23) C(24) 1.3(9) . . .
C(22) C(23) C(24) C(25) -0.6(8) . . .
C(23) C(24) C(25) C(20) -0.3(8) . . .
Si(1) C(26) C(27) C(28) -176.9(3) . . .
Si(1) C(26) C(31) P(2) -5.2(4) . . .
Si(1) C(26) C(31) C(30) 175.9(3) . . .
C(27) C(26) C(31) P(2) 177.3(3) . . .
C(27) C(26) C(31) C(30) -1.6(6) . . .
C(31) C(26) C(27) C(28) 0.3(6) . . .
C(26) C(27) C(28) C(29) 1.1(7) . . .
C(27) C(28) C(29) C(30) -1.2(7) . . .
C(28) C(29) C(30) C(31) -0.1(5) . . .
C(29) C(30) C(31) P(2) -177.3(3) . . .
C(29) C(30) C(31) C(26) 1.6(6) . . .
P(2) C(32) C(33) C(34) 176.8(4) . . .
P(2) C(32) C(37) C(36) -175.9(4) . . .
C(33) C(32) C(37) C(36) -0.7(8) . . .
C(37) C(32) C(33) C(34) 2.1(8) . . .
C(32) C(33) C(34) C(35) -1.5(10) . . .
C(33) C(34) C(35) C(36) -0.6(11) . . .
C(34) C(35) C(36) C(37) 2.0(10) . . .
C(35) C(36) C(37) C(32) -1.4(9) . . .
P(2) C(38) C(39) C(40) -171.1(3) . . .
P(2) C(38) C(43) C(42) 173.8(3) . . .
C(39) C(38) C(43) C(42) 1.4(6) . . .
C(43) C(38) C(39) C(40) 1.6(6) . . .
C(38) C(39) C(40) C(41) -3.8(7) . . .
C(39) C(40) C(41) C(42) 3.0(8) . . .
C(40) C(41) C(42) C(43) -0.0(7) . . .
C(41) C(42) C(43) C(38) -2.2(7) . . .
P(3) C(44) C(45) C(46) -178.4(3) . . .
P(3) C(44) C(49) C(48) 177.4(4) . . .
C(45) C(44) C(49) C(48) 1.0(7) . . .
C(49) C(44) C(45) C(46) -1.7(7) . . .
C(44) C(45) C(46) C(47) 1.1(7) . . .
C(45) C(46) C(47) C(48) 0.4(8) . . .
C(46) C(47) C(48) C(49) -1.2(8) . . .
C(47) C(48) C(49) C(44) 0.5(8) . . .
P(3) C(50) C(51) C(52) 177.5(4) . . .
P(3) C(50) C(55) C(54) -176.7(4) . . .
C(51) C(50) C(55) C(54) -0.4(8) . . .
C(55) C(50) C(51) C(52) 1.0(8) . . .
C(50) C(51) C(52) C(53) -0.5(8) . . .
C(51) C(52) C(53) C(54) -0.5(9) . . .
C(52) C(53) C(54) C(55) 1.1(9) . . .
C(53) C(54) C(55) C(50) -0.6(9) . . .
P(3) C(56) C(57) C(58) 175.2(4) . . .
P(3) C(56) C(61) C(60) -175.9(4) . . .
C(57) C(56) C(61) C(60) 0.7(7) . . .
C(61) C(56) C(57) C(58) -1.4(7) . . .
C(56) C(57) C(58) C(59) 1.1(8) . . .
C(57) C(58) C(59) C(60) -0.0(7) . . .
C(58) C(59) C(60) C(61) -0.7(8) . . .
C(59) C(60) C(61) C(56) 0.3(7) . . .
